data_1544687
loop_
_publ_author_name
'Takeuchi, Y.'

_publ_section_title
;
 Absolute structure of ullmanite, NiSbS
;
_journal_name_full 'Mineralogical Journal'
_journal_page_first 90
_journal_page_last 102
_journal_volume 2
_journal_year 1957
_chemical_formula_sum 'Ni S Sb'
_chemical_name_common NiSbS
_chemical_name_mineral ullmanite
_space_group_IT_number 198
_space_group_name_H-M_alt 'P 21 3'
_symmetry_space_group_name_Hall 'P 2ac 2ab 3'
_symmetry_space_group_name_H-M 'P 21 3'
_cell_angle_alpha 90
_cell_angle_beta 90
_cell_angle_gamma 90
_cell_formula_units_Z 4
_cell_length_a 5.881(2)
_cell_length_b 5.881(2)
_cell_length_c 5.881(2)
_cell_volume 203.40(12)
_cod_data_source_file ullmanite.cif
_cod_data_source_block NiSbS
_cod_original_formula_sum 'Ni Sb S'
_cod_database_code 1544687

loop_
_space_group_symop_operation_xyz
'x, y, z'
'-x+1/2, -y, z+1/2'
'-x, y+1/2, -z+1/2'
'x+1/2, -y+1/2, -z'
'z, x, y'
'z+1/2, -x+1/2, -y'
'-z+1/2, -x, y+1/2'
'-z, x+1/2, -y+1/2'
'y, z, x'
'-y, z+1/2, -x+1/2'
'y+1/2, -z+1/2, -x'
'-y+1/2, -z, x+1/2'

loop_
_atom_site_label
_atom_site_occupancy
_atom_site_fract_x
_atom_site_fract_y
_atom_site_fract_z
_atom_site_adp_type
_atom_site_B_iso_or_equiv
_atom_site_type_symbol
Ni 1.0 -0.024000 -0.024000 -0.024000 Biso 1.000000 Ni
Sb 1.0 0.375000 0.125000 -0.125000 Biso 1.000000 Sb
S 1.0 0.390000 0.390000 0.390000 Biso 1.000000 S
